data_7236450
loop_
_publ_author_name
'Zhang, Chenghui'
'Sun, Libo'
'Yan, Yan'
'Liu, Yuchuan'
'Liang, Zhiqiang'
'Liu, Yunling'
'Li, Jiyang'

_publ_section_title
;
 Metal--organic frameworks based on bipyridinium carboxylate:
 photochromism and selective vapochromism
;
_journal_issue 8
_journal_name_full 'Journal of Materials Chemistry C'
_journal_page_first 2084
_journal_paper_doi 10.1039/C6TC04724F
_journal_volume 5
_journal_year 2017
_chemical_formula_sum 'C72 H44 Br4 Cd4 N8 O23'
_chemical_formula_weight 2158.39
_space_group_IT_number 14
_space_group_name_Hall '-P 2ybc'
_space_group_name_H-M_alt 'P 1 21/c 1'
_symmetry_cell_setting monoclinic
_symmetry_space_group_name_H-M 'P 1 21/c 1'
_atom_sites_solution_hydrogens geom
_atom_sites_solution_primary direct
_atom_sites_solution_secondary difmap
_audit_creation_method SHELXL-97
_audit_update_record
;
2016-09-17 deposited with the CCDC.
2017-01-11 downloaded from the CCDC.
;
_cell_angle_alpha 90.00
_cell_angle_beta 109.3310(10)
_cell_angle_gamma 90.00
_cell_formula_units_Z 1
_cell_length_a 15.3906(10)
_cell_length_b 7.7582(5)
_cell_length_c 17.3185(12)
_cell_measurement_reflns_used 2153
_cell_measurement_temperature 293(2)
_cell_measurement_theta_max 21.53
_cell_measurement_theta_min 2.49
_cell_volume 1951.3(2)
_computing_cell_refinement 'Bruker SMART'
_computing_data_collection 'Bruker SMART'
_computing_data_reduction 'Bruker SAINT'
_computing_molecular_graphics 'Bruker SHELXTL'
_computing_publication_material 'Bruker SHELXTL'
_computing_structure_refinement 'Bruker SHELXTL'
_computing_structure_solution 'Bruker SHELXTL'
_diffrn_ambient_temperature 293(2)
_diffrn_measured_fraction_theta_full 0.999
_diffrn_measured_fraction_theta_max 0.999
_diffrn_measurement_device_type 'CCD area detector'
_diffrn_measurement_method 'phi and omega scans'
_diffrn_radiation_monochromator graphite
_diffrn_radiation_source 'fine-focus sealed tube'
_diffrn_radiation_type MoK\a
_diffrn_radiation_wavelength 0.71073
_diffrn_reflns_av_R_equivalents 0.0422
_diffrn_reflns_av_sigmaI/netI 0.0466
_diffrn_reflns_limit_h_max 16
_diffrn_reflns_limit_h_min -19
_diffrn_reflns_limit_k_max 9
_diffrn_reflns_limit_k_min -9
_diffrn_reflns_limit_l_max 21
_diffrn_reflns_limit_l_min -18
_diffrn_reflns_number 11810
_diffrn_reflns_theta_full 26.14
_diffrn_reflns_theta_max 26.14
_diffrn_reflns_theta_min 2.42
_exptl_absorpt_coefficient_mu 3.202
_exptl_absorpt_correction_T_max 0.5964
_exptl_absorpt_correction_T_min 0.5393
_exptl_absorpt_correction_type multi-scan
_exptl_absorpt_process_details sadabs
_exptl_crystal_density_diffrn 1.837
_exptl_crystal_density_method 'not measured'
_exptl_crystal_description BLOCK
_exptl_crystal_F_000 1048
_exptl_crystal_size_max 0.22
_exptl_crystal_size_mid 0.19
_exptl_crystal_size_min 0.18
_refine_diff_density_max 0.699
_refine_diff_density_min -0.466
_refine_diff_density_rms 0.106
_refine_ls_extinction_coef 0.00065(8)
_refine_ls_extinction_expression Fc^*^=kFc[1+0.001xFc^2^\l^3^/sin(2\q)]^-1/4^
_refine_ls_extinction_method SHELXL
_refine_ls_goodness_of_fit_ref 1.018
_refine_ls_hydrogen_treatment mixed
_refine_ls_matrix_type full
_refine_ls_number_parameters 269
_refine_ls_number_reflns 3901
_refine_ls_number_restraints 12
_refine_ls_restrained_S_all 1.020
_refine_ls_R_factor_all 0.0578
_refine_ls_R_factor_gt 0.0377
_refine_ls_shift/su_max 0.022
_refine_ls_shift/su_mean 0.002
_refine_ls_structure_factor_coef Fsqd
_refine_ls_weighting_details 'calc w=1/[\s^2^(Fo^2^)+(0.0513P)^2^+0.1924P] where P=(Fo^2^+2Fc^2^)/3'
_refine_ls_weighting_scheme calc
_refine_ls_wR_factor_gt 0.0908
_refine_ls_wR_factor_ref 0.0991
_reflns_number_gt 2907
_reflns_number_total 3901
_reflns_threshold_expression >2sigma(I)
_cod_data_source_file c6tc04724f2.cif
_cod_data_source_block y
_cod_depositor_comments
;
The following automatic conversions were performed:

data item '_symmetry_cell_setting' value 'Monoclinic' was changed to
'monoclinic' in accordance with the
/home/saulius/struct/COD-crude-data/automatic-downloads/DataCite-retrospective/RSC/depositions/lib/dictionaries/cif_core.dic
dictionary named 'cif_core.dic' version 2.4.2 last updated on
2011-04-26.

Automatic conversion script
Id: cif_fix_values 6909 2019-04-08 15:41:33Z antanas 
;
_cod_original_sg_symbol_H-M P2(1)/c
_cod_database_code 7236450

loop_
_symmetry_equiv_pos_as_xyz
'x, y, z'
'-x, y+1/2, -z+1/2'
'-x, -y, -z'
'x, -y-1/2, z-1/2'

loop_
_atom_site_label
_atom_site_type_symbol
_atom_site_fract_x
_atom_site_fract_y
_atom_site_fract_z
_atom_site_U_iso_or_equiv
_atom_site_adp_type
_atom_site_occupancy
_atom_site_symmetry_multiplicity
_atom_site_calc_flag
_atom_site_refinement_flags
_atom_site_disorder_assembly
_atom_site_disorder_group
Cd1 Cd 0.732402(7) -0.037753(18) 0.401455(7) 0.03408(3) Uani 1 1 d . . .
Br1 Br 0.750448(16) -0.31836(3) 0.484910(12) 0.06420(7) Uani 1 1 d . . .
O1 O 0.72554(8) 0.14960(18) 0.51012(7) 0.0532(4) Uani 1 1 d . . .
O2 O 0.84994(9) 0.1529(2) 0.47722(8) 0.0728(5) Uani 1 1 d . . .
O3 O 0.84203(8) -0.09562(17) 0.33532(7) 0.0479(4) Uani 1 1 d . . .
O4 O 0.72823(7) 0.08031(19) 0.27430(8) 0.0543(4) Uani 1 1 d . . .
N1 N 0.57253(9) -0.0307(2) 0.34806(8) 0.0433(5) Uani 1 1 d . . .
N2 N 0.09190(8) 0.06003(18) 0.21798(8) 0.0314(4) Uani 1 1 d . . .
C1 C 0.52408(12) -0.0720(3) 0.39648(11) 0.0547(7) Uani 1 1 d . . .
H1C H 0.5555 -0.1119 0.4490 0.066 Uiso 1 1 calc R . .
C2 C 0.43013(12) -0.0584(3) 0.37266(11) 0.0566(7) Uani 1 1 d . . .
H2C H 0.3991 -0.0867 0.4088 0.068 Uiso 1 1 calc R . .
C3 C 0.38158(11) -0.0020(2) 0.29394(10) 0.0396(5) Uani 1 1 d . . .
C4 C 0.43103(11) 0.0317(3) 0.24398(11) 0.0493(6) Uani 1 1 d . . .
H4C H 0.4012 0.0641 0.1900 0.059 Uiso 1 1 calc R . .
C5 C 0.52584(12) 0.0181(3) 0.27333(11) 0.0496(6) Uani 1 1 d . . .
H5C H 0.5583 0.0450 0.2382 0.059 Uiso 1 1 calc R . .
C6 C 0.27986(10) 0.0205(2) 0.26714(10) 0.0341(5) Uani 1 1 d . . .
C7 C 0.23750(10) 0.0885(2) 0.31963(10) 0.0388(5) Uani 1 1 d . . .
H7C H 0.2729 0.1214 0.3723 0.047 Uiso 1 1 calc R . .
C8 C 0.14389(10) 0.1074(2) 0.29436(10) 0.0346(5) Uani 1 1 d . . .
H8C H 0.1159 0.1530 0.3299 0.042 Uiso 1 1 calc R . .
C9 C 0.13155(11) -0.0046(2) 0.16507(10) 0.0338(5) Uani 1 1 d . . .
H9C H 0.0952 -0.0348 0.1123 0.041 Uiso 1 1 calc R . .
C10 C 0.22461(10) -0.0256(2) 0.18895(10) 0.0358(5) Uani 1 1 d . . .
H10C H 0.2513 -0.0713 0.1525 0.043 Uiso 1 1 calc R . .
C11 C -0.00751(9) 0.0861(2) 0.19283(9) 0.0306(5) Uani 1 1 d . . .
C12 C -0.05351(10) 0.0325(2) 0.24475(9) 0.0340(5) Uani 1 1 d . . .
H12C H -0.0225 -0.0253 0.2931 0.041 Uiso 1 1 calc R . .
C13 C -0.14700(10) 0.0666(2) 0.22332(10) 0.0319(5) Uani 1 1 d . . .
C14 C -0.19107(10) 0.1538(2) 0.15240(10) 0.0345(5) Uani 1 1 d . . .
H14C H -0.2534 0.1786 0.1390 0.041 Uiso 1 1 calc R . .
C15 C -0.14442(10) 0.2062(2) 0.09997(9) 0.0319(5) Uani 1 1 d . . .
C16 C -0.05069(10) 0.1726(2) 0.12057(9) 0.0323(5) Uani 1 1 d . . .
H16C H -0.0181 0.2073 0.0867 0.039 Uiso 1 1 calc R . .
C17 C 0.80653(12) 0.1928(2) 0.52290(10) 0.0422(6) Uani 1 1 d . . .
C18 C 0.80404(11) 0.0107(2) 0.28104(10) 0.0360(5) Uani 1 1 d . . .
O1W O 0.01638(11) 0.2139(3) 0.42977(11) 0.1031(8) Uani 1 1 d . A 1
O2W O 0.5000 0.5000 0.5000 0.1165(13) Uani 0.50 2 d SPU B 2
O3W O 0.5518(5) 0.3875(10) 0.4610(5) 0.1178(19) Uani 0.25 1 d PU C 3
O4W O 0.4166(5) 0.4544(10) 0.4215(5) 0.1307(19) Uani 0.25 1 d PU D 4

loop_
_atom_site_aniso_label
_atom_site_aniso_U_11
_atom_site_aniso_U_22
_atom_site_aniso_U_33
_atom_site_aniso_U_23
_atom_site_aniso_U_13
_atom_site_aniso_U_12
Cd1 0.02389(5) 0.04679(7) 0.03096(5) -0.00267(5) 0.00829(4) -0.00240(5)
Br1 0.09415(14) 0.05240(12) 0.04888(10) 0.00886(9) 0.02749(9) 0.01166(11)
O1 0.0343(6) 0.0647(9) 0.0517(7) -0.0169(7) 0.0023(5) -0.0097(6)
O2 0.0597(7) 0.1078(11) 0.0586(7) -0.0464(7) 0.0297(6) -0.0330(7)
O3 0.0575(6) 0.0489(7) 0.0492(6) 0.0097(6) 0.0335(5) 0.0101(6)
O4 0.0332(5) 0.0789(10) 0.0579(7) 0.0127(7) 0.0248(5) 0.0042(6)
N1 0.0255(6) 0.0723(10) 0.0320(7) 0.0017(7) 0.0092(5) -0.0001(7)
N2 0.0243(5) 0.0390(8) 0.0316(6) 0.0031(6) 0.0102(5) -0.0010(5)
C1 0.0350(8) 0.0954(16) 0.0318(8) 0.0167(10) 0.0084(7) 0.0082(10)
C2 0.0325(8) 0.0979(17) 0.0425(9) 0.0147(10) 0.0167(7) 0.0016(9)
C3 0.0243(7) 0.0554(12) 0.0375(8) 0.0054(8) 0.0081(6) -0.0008(7)
C4 0.0300(8) 0.0831(14) 0.0351(8) 0.0126(9) 0.0114(6) 0.0068(9)
C5 0.0339(8) 0.0786(14) 0.0411(8) 0.0110(9) 0.0191(6) 0.0031(9)
C6 0.0266(7) 0.0425(10) 0.0337(7) 0.0087(7) 0.0107(6) 0.0002(7)
C7 0.0318(7) 0.0518(11) 0.0307(8) 0.0019(8) 0.0075(6) 0.0000(8)
C8 0.0294(7) 0.0434(9) 0.0327(7) 0.0021(7) 0.0125(6) 0.0019(7)
C9 0.0335(7) 0.0363(10) 0.0336(8) 0.0024(7) 0.0136(6) -0.0010(7)
C10 0.0272(7) 0.0481(10) 0.0345(7) 0.0040(8) 0.0136(6) 0.0037(7)
C11 0.0203(6) 0.0368(9) 0.0335(7) -0.0001(7) 0.0072(6) 0.0023(6)
C12 0.0303(7) 0.0415(9) 0.0313(7) 0.0064(7) 0.0116(6) 0.0020(7)
C13 0.0284(7) 0.0331(9) 0.0365(7) -0.0035(7) 0.0141(6) -0.0024(6)
C14 0.0200(6) 0.0401(10) 0.0433(8) 0.0014(8) 0.0105(6) 0.0035(6)
C15 0.0265(7) 0.0336(9) 0.0338(8) -0.0003(7) 0.0073(6) 0.0038(7)
C16 0.0324(7) 0.0365(9) 0.0316(7) 0.0028(7) 0.0155(6) 0.0017(7)
C17 0.0394(8) 0.0458(11) 0.0371(9) -0.0026(8) 0.0069(7) -0.0059(8)
C18 0.0344(7) 0.0362(10) 0.0412(8) -0.0068(7) 0.0176(6) -0.0075(7)
O1W 0.0699(10) 0.1365(17) 0.0950(12) 0.0288(12) 0.0167(9) 0.0103(11)
O2W 0.0680(18) 0.110(2) 0.184(2) 0.1009(18) 0.0587(18) 0.0162(18)
O3W 0.094(3) 0.100(3) 0.182(3) 0.083(3) 0.076(3) 0.017(3)
O4W 0.087(3) 0.134(3) 0.180(3) 0.107(3) 0.056(3) -0.003(3)

loop_
_atom_type_symbol
_atom_type_description
_atom_type_scat_dispersion_real
_atom_type_scat_dispersion_imag
_atom_type_scat_source
C C 0.0033 0.0016 'International Tables Vol C Tables 4.2.6.8 and 6.1.1.4'
H H 0.0000 0.0000 'International Tables Vol C Tables 4.2.6.8 and 6.1.1.4'
Br Br -0.2901 2.4595 'International Tables Vol C Tables 4.2.6.8 and 6.1.1.4'
Cd Cd -0.8075 1.2024 'International Tables Vol C Tables 4.2.6.8 and 6.1.1.4'
N N 0.0061 0.0033 'International Tables Vol C Tables 4.2.6.8 and 6.1.1.4'
O O 0.0106 0.0060 'International Tables Vol C Tables 4.2.6.8 and 6.1.1.4'

loop_
_geom_angle_atom_site_label_1
_geom_angle_atom_site_label_2
_geom_angle_atom_site_label_3
_geom_angle
_geom_angle_site_symmetry_1
_geom_angle_site_symmetry_3
N1 Cd1 O4 85.51(5) . .
N1 Cd1 O2 136.00(5) . .
O4 Cd1 O2 93.11(5) . .
N1 Cd1 O3 129.78(4) . .
O4 Cd1 O3 55.18(4) . .
O2 Cd1 O3 81.43(5) . .
N1 Cd1 O1 88.99(5) . .
O4 Cd1 O1 119.94(5) . .
O2 Cd1 O1 54.06(5) . .
O3 Cd1 O1 135.49(4) . .
N1 Cd1 Br1 98.41(4) . .
O4 Cd1 Br1 144.46(4) . .
O2 Cd1 Br1 107.22(4) . .
O3 Cd1 Br1 98.57(3) . .
O1 Cd1 Br1 95.51(3) . .
N1 Cd1 C18 109.87(5) . .
O4 Cd1 C18 27.84(4) . .
O2 Cd1 C18 84.74(5) . .
O3 Cd1 C18 27.51(4) . .
O1 Cd1 C18 131.09(5) . .
Br1 Cd1 C18 123.88(4) . .
N1 Cd1 C17 114.31(6) . .
O4 Cd1 C17 109.99(5) . .
O2 Cd1 C17 27.04(5) . .
O3 Cd1 C17 108.39(5) . .
O1 Cd1 C17 27.20(5) . .
Br1 Cd1 C17 100.53(4) . .
C18 Cd1 C17 109.55(5) . .
C17 O1 Cd1 90.05(11) . .
C17 O2 Cd1 92.03(11) . .
C18 O3 Cd1 90.45(11) . .
C18 O4 Cd1 90.51(10) . .
C5 N1 C1 116.90(14) . .
C5 N1 Cd1 124.16(13) . .
C1 N1 Cd1 118.89(10) . .
C8 N2 C9 120.66(13) . .
C8 N2 C11 118.50(14) . .
C9 N2 C11 120.81(12) . .
N1 C1 C2 123.15(16) . .
N1 C1 H1C 118.4 . .
C2 C1 H1C 118.4 . .
C1 C2 C3 119.36(19) . .
C1 C2 H2C 120.3 . .
C3 C2 H2C 120.3 . .
C4 C3 C2 117.01(15) . .
C4 C3 C6 122.27(15) . .
C2 C3 C6 120.72(17) . .
C3 C4 C5 119.94(16) . .
C3 C4 H4C 120.0 . .
C5 C4 H4C 120.0 . .
N1 C5 C4 123.53(19) . .
N1 C5 H5C 118.2 . .
C4 C5 H5C 118.2 . .
C7 C6 C10 117.97(14) . .
C7 C6 C3 120.95(14) . .
C10 C6 C3 121.07(16) . .
C8 C7 C6 120.34(14) . .
C8 C7 H7C 119.8 . .
C6 C7 H7C 119.8 . .
N2 C8 C7 120.25(16) . .
N2 C8 H8C 119.9 . .
C7 C8 H8C 119.9 . .
N2 C9 C10 120.18(14) . .
N2 C9 H9C 119.9 . .
C10 C9 H9C 119.9 . .
C9 C10 C6 120.58(17) . .
C9 C10 H10C 119.7 . .
C6 C10 H10C 119.7 . .
C16 C11 C12 122.69(14) . .
C16 C11 N2 118.71(15) . .
C12 C11 N2 118.48(13) . .
C11 C12 C13 118.59(14) . .
C11 C12 H12C 120.7 . .
C13 C12 H12C 120.7 . .
C14 C13 C12 119.74(16) . .
C14 C13 C18 122.10(14) . 1_455
C12 C13 C18 118.13(14) . 1_455
C13 C14 C15 121.35(14) . .
C13 C14 H14C 119.3 . .
C15 C14 H14C 119.3 . .
C14 C15 C16 119.54(14) . .
C14 C15 C17 120.75(14) . 4_465
C16 C15 C17 119.64(16) . 4_465
C11 C16 C15 118.07(16) . .
C11 C16 H16C 121.0 . .
C15 C16 H16C 121.0 . .
O2 C17 O1 123.05(16) . .
O2 C17 C15 118.51(15) . 4_666
O1 C17 C15 118.40(17) . 4_666
O2 C17 Cd1 60.93(9) . .
O1 C17 Cd1 62.75(9) . .
C15 C17 Cd1 169.75(12) 4_666 .
O3 C18 O4 123.12(18) . .
O3 C18 C13 118.79(15) . 1_655
O4 C18 C13 118.01(15) . 1_655
O3 C18 Cd1 62.04(10) . .
O4 C18 Cd1 61.66(10) . .
C13 C18 Cd1 169.12(11) 1_655 .

loop_
_geom_bond_atom_site_label_1
_geom_bond_atom_site_label_2
_geom_bond_distance
_geom_bond_site_symmetry_2
Cd1 N1 2.3250(13) .
Cd1 O4 2.3663(14) .
Cd1 O2 2.3686(14) .
Cd1 O3 2.3748(13) .
Cd1 O1 2.4077(14) .
Cd1 Br1 2.5768(3) .
Cd1 C18 2.6885(19) .
Cd1 C17 2.7083(17) .
O1 C17 1.238(2) .
O2 C17 1.232(2) .
O3 C18 1.242(2) .
O4 C18 1.255(2) .
N1 C5 1.311(2) .
N1 C1 1.332(3) .
N2 C8 1.3508(19) .
N2 C9 1.354(2) .
N2 C11 1.4595(18) .
C1 C2 1.370(2) .
C1 H1C 0.9300 .
C2 C3 1.391(2) .
C2 H2C 0.9300 .
C3 C4 1.353(3) .
C3 C6 1.488(2) .
C4 C5 1.381(2) .
C4 H4C 0.9300 .
C5 H5C 0.9300 .
C6 C7 1.386(3) .
C6 C10 1.386(2) .
C7 C8 1.368(2) .
C7 H7C 0.9300 .
C8 H8C 0.9300 .
C9 C10 1.363(2) .
C9 H9C 0.9300 .
C10 H10C 0.9300 .
C11 C16 1.381(2) .
C11 C12 1.380(2) .
C12 C13 1.387(2) .
C12 H12C 0.9300 .
C13 C14 1.369(2) .
C13 C18 1.501(3) 1_455
C14 C15 1.392(3) .
C14 H14C 0.9300 .
C15 C16 1.391(2) .
C15 C17 1.516(2) 4_465
C16 H16C 0.9300 .
C17 C15 1.516(2) 4_666
C18 C13 1.501(3) 1_655
